data_7236068
loop_
_publ_author_name
'Liu, Long'
'Zhang, Yanqiang'
'Li, Zhimin'
'Zhang, Suojiang'

_publ_section_title
;
 Nitrogen-rich energetic 4-R-5-nitro-1,2,3-triazolate salts (R = --CH3,
 --NH2, --N3, --NO2 and --NHNO2) as high performance energetic materials
;
_journal_issue 28
_journal_name_full 'Journal of Materials Chemistry A'
_journal_page_first 14768
_journal_paper_doi 10.1039/C5TA01901J
_journal_volume 3
_journal_year 2015
_chemical_formula_sum 'C3 H6 N10 O2'
_chemical_formula_weight 214.18
_space_group_IT_number 7
_space_group_name_Hall 'P -2yc'
_space_group_name_H-M_alt 'P 1 c 1'
_symmetry_cell_setting monoclinic
_symmetry_space_group_name_H-M 'P 1 c 1'
_atom_sites_solution_hydrogens difmap
_atom_sites_solution_primary direct
_atom_sites_solution_secondary difmap
_audit_creation_method SHELXL-97
_audit_update_record
;
2015-01-29 deposited with the CCDC.
2015-06-04 downloaded from the CCDC.
;
_cell_angle_alpha 90.00
_cell_angle_beta 90.883(4)
_cell_angle_gamma 90.00
_cell_formula_units_Z 2
_cell_length_a 3.5714(10)
_cell_length_b 9.496(3)
_cell_length_c 12.886(4)
_cell_measurement_reflns_used 1820
_cell_measurement_temperature 153(2)
_cell_measurement_theta_max 31.497
_cell_measurement_theta_min 2.665
_cell_volume 437.0(2)
_computing_cell_refinement 'CrystalClear (Rigaku Inc., 2008)'
_computing_data_collection 'CrystalClear (Rigaku Inc., 2008)'
_computing_data_reduction 'CrystalClear (Rigaku Inc., 2008)'
_computing_structure_refinement 'SHELXL-97 (Sheldrick, 1997)'
_computing_structure_solution 'SHELXS-97 (Sheldrick, 1990)'
_diffrn_ambient_temperature 153(2)
_diffrn_detector_area_resol_mean 28.5714
_diffrn_measured_fraction_theta_full 0.991
_diffrn_measured_fraction_theta_max 0.991
_diffrn_measurement_device_type AFC10/Saturn724+
_diffrn_measurement_method 'phi and omega scans'
_diffrn_radiation_monochromator graphite
_diffrn_radiation_source 'Rotating Anode'
_diffrn_radiation_type MoK\a
_diffrn_radiation_wavelength 0.71073
_diffrn_reflns_av_R_equivalents 0.0182
_diffrn_reflns_av_sigmaI/netI 0.0234
_diffrn_reflns_limit_h_max 5
_diffrn_reflns_limit_h_min -5
_diffrn_reflns_limit_k_max 13
_diffrn_reflns_limit_k_min -13
_diffrn_reflns_limit_l_max 18
_diffrn_reflns_limit_l_min -17
_diffrn_reflns_number 5011
_diffrn_reflns_theta_full 31.50
_diffrn_reflns_theta_max 31.50
_diffrn_reflns_theta_min 2.66
_diffrn_standards_decay_% 0
_diffrn_standards_interval_count 0
_diffrn_standards_interval_time 0
_diffrn_standards_number 0
_exptl_absorpt_coefficient_mu 0.137
_exptl_absorpt_correction_type none
_exptl_crystal_colour Yellow
_exptl_crystal_density_diffrn 1.628
_exptl_crystal_density_method 'not measured'
_exptl_crystal_description Prism
_exptl_crystal_F_000 220
_exptl_crystal_size_max 0.44
_exptl_crystal_size_mid 0.42
_exptl_crystal_size_min 0.28
_refine_diff_density_max 0.178
_refine_diff_density_min -0.160
_refine_diff_density_rms 0.033
_refine_ls_abs_structure_details 'Flack H D (1983), Acta Cryst. A39, 876-881'
_refine_ls_abs_structure_Flack 0.9(11)
_refine_ls_extinction_coef 0.043(7)
_refine_ls_extinction_expression Fc^*^=kFc[1+0.001xFc^2^\l^3^/sin(2\q)]^-1/4^
_refine_ls_extinction_method SHELXL
_refine_ls_goodness_of_fit_ref 1.001
_refine_ls_hydrogen_treatment X,Y,Z,Ueq
_refine_ls_matrix_type full
_refine_ls_number_parameters 161
_refine_ls_number_reflns 2201
_refine_ls_number_restraints 2
_refine_ls_restrained_S_all 1.000
_refine_ls_R_factor_all 0.0286
_refine_ls_R_factor_gt 0.0268
_refine_ls_shift/su_max 0.001
_refine_ls_shift/su_mean 0.000
_refine_ls_structure_factor_coef Fsqd
_refine_ls_weighting_details 'calc w=1/[\s^2^(Fo^2^)+(0.0183P)^2^+0.0860P] where P=(Fo^2^+2Fc^2^)/3'
_refine_ls_weighting_scheme calc
_refine_ls_wR_factor_gt 0.0548
_refine_ls_wR_factor_ref 0.0557
_reflns_number_gt 2095
_reflns_number_total 2201
_reflns_threshold_expression >2sigma(I)
_cod_data_source_file c5ta01901j2.cif
_cod_data_source_block bo2676
_cod_depositor_comments
;
The following automatic conversions were performed:

data item '_symmetry_cell_setting' value 'Monoclinic' was changed to
'monoclinic' in accordance with the
/home/saulius/struct/COD-crude-data/automatic-downloads/DataCite-retrospective/RSC/depositions/lib/dictionaries/cif_core.dic
dictionary named 'cif_core.dic' version 2.4.2 last updated on
2011-04-26.

Automatic conversion script
Id: cif_fix_values 6909 2019-04-08 15:41:33Z antanas 
;
_cod_original_sg_symbol_H-M Pc
_cod_database_code 7236068

loop_
_symmetry_equiv_pos_as_xyz
'x, y, z'
'x, -y, z+1/2'

loop_
_atom_site_label
_atom_site_type_symbol
_atom_site_fract_x
_atom_site_fract_y
_atom_site_fract_z
_atom_site_U_iso_or_equiv
_atom_site_adp_type
_atom_site_occupancy
_atom_site_symmetry_multiplicity
_atom_site_calc_flag
O1 O 0.7274(3) 0.55587(9) 0.57047(8) 0.0326(2) Uani 1 1 d
O2 O 1.0086(3) 0.49243(10) 0.42975(7) 0.0339(2) Uani 1 1 d
N1 N 0.9328(3) 0.14543(11) 0.65987(9) 0.0237(2) Uani 1 1 d
N2 N 1.0753(3) 0.11276(11) 0.56487(9) 0.0260(2) Uani 1 1 d
N3 N 1.0747(3) 0.22315(11) 0.50288(9) 0.0229(2) Uani 1 1 d
N4 N 0.6747(3) 0.35571(11) 0.73753(8) 0.0238(2) Uani 1 1 d
N5 N 0.5956(3) 0.27927(12) 0.81329(8) 0.0254(2) Uani 1 1 d
N6 N 0.5076(4) 0.22300(14) 0.88553(10) 0.0394(3) Uani 1 1 d
N7 N 0.8856(3) 0.46664(11) 0.51677(8) 0.0229(2) Uani 1 1 d
N8 N 0.3925(3) 0.67501(12) 0.76461(10) 0.0270(2) Uani 1 1 d
N9 N 0.3738(3) 0.82925(13) 0.62639(8) 0.0257(2) Uani 1 1 d
N10 N 0.1503(3) 0.89676(12) 0.78509(9) 0.0253(2) Uani 1 1 d
C1 C 0.8360(3) 0.28113(12) 0.65601(9) 0.0190(2) Uani 1 1 d
C2 C 0.9266(3) 0.33034(12) 0.55815(9) 0.0188(2) Uani 1 1 d
C3 C 0.3039(3) 0.79990(12) 0.72489(9) 0.0205(2) Uani 1 1 d
H8A H 0.496(5) 0.6122(19) 0.7263(15) 0.037(5) Uiso 1 1 d
H8B H 0.320(5) 0.6534(19) 0.8275(16) 0.048(5) Uiso 1 1 d
H9A H 0.468(5) 0.7687(19) 0.5879(14) 0.035(5) Uiso 1 1 d
H9B H 0.307(5) 0.9067(18) 0.6006(13) 0.026(4) Uiso 1 1 d
H10A H 0.072(4) 0.9774(17) 0.7583(12) 0.023(4) Uiso 1 1 d
H10B H 0.099(5) 0.8681(19) 0.8468(15) 0.037(5) Uiso 1 1 d

loop_
_atom_site_aniso_label
_atom_site_aniso_U_11
_atom_site_aniso_U_22
_atom_site_aniso_U_33
_atom_site_aniso_U_23
_atom_site_aniso_U_13
_atom_site_aniso_U_12
O1 0.0511(6) 0.0212(4) 0.0256(5) 0.0007(4) 0.0085(4) 0.0122(4)
O2 0.0517(6) 0.0295(5) 0.0209(5) 0.0062(4) 0.0096(4) 0.0073(5)
N1 0.0310(5) 0.0199(5) 0.0202(5) -0.0005(4) 0.0019(4) 0.0038(4)
N2 0.0349(6) 0.0212(5) 0.0221(5) -0.0010(4) 0.0029(4) 0.0055(4)
N3 0.0278(5) 0.0220(5) 0.0191(5) -0.0018(4) 0.0019(4) 0.0062(4)
N4 0.0325(5) 0.0209(5) 0.0181(4) -0.0017(4) 0.0042(4) 0.0017(4)
N5 0.0317(5) 0.0238(5) 0.0208(5) -0.0046(4) 0.0033(4) -0.0003(4)
N6 0.0600(8) 0.0346(7) 0.0238(6) -0.0003(5) 0.0119(6) -0.0044(6)
N7 0.0277(5) 0.0217(5) 0.0193(5) 0.0009(4) 0.0006(4) 0.0035(4)
N8 0.0357(6) 0.0215(5) 0.0241(5) 0.0054(4) 0.0088(4) 0.0061(4)
N9 0.0386(6) 0.0196(5) 0.0191(5) 0.0014(4) 0.0073(4) 0.0076(4)
N10 0.0350(6) 0.0226(5) 0.0185(5) 0.0032(4) 0.0058(4) 0.0077(4)
C1 0.0220(5) 0.0187(5) 0.0162(5) -0.0008(4) 0.0002(4) 0.0014(4)
C2 0.0222(5) 0.0184(5) 0.0158(5) -0.0003(4) 0.0005(4) 0.0029(4)
C3 0.0218(5) 0.0194(5) 0.0203(5) 0.0016(4) 0.0021(4) 0.0004(4)

loop_
_atom_type_symbol
_atom_type_description
_atom_type_scat_dispersion_real
_atom_type_scat_dispersion_imag
_atom_type_scat_source
C C 0.0033 0.0016 'International Tables Vol C Tables 4.2.6.8 and 6.1.1.4'
H H 0.0000 0.0000 'International Tables Vol C Tables 4.2.6.8 and 6.1.1.4'
N N 0.0061 0.0033 'International Tables Vol C Tables 4.2.6.8 and 6.1.1.4'
O O 0.0106 0.0060 'International Tables Vol C Tables 4.2.6.8 and 6.1.1.4'

loop_
_geom_angle_atom_site_label_1
_geom_angle_atom_site_label_2
_geom_angle_atom_site_label_3
_geom_angle
C1 N1 N2 106.57(10)
N3 N2 N1 111.38(10)
N2 N3 C2 106.02(10)
N5 N4 C1 113.11(10)
N6 N5 N4 172.69(13)
O2 N7 O1 122.98(11)
O2 N7 C2 119.36(10)
O1 N7 C2 117.67(10)
C3 N8 H8A 120.0(12)
C3 N8 H8B 119.5(12)
H8A N8 H8B 120.1(17)
C3 N9 H9A 120.5(12)
C3 N9 H9B 120.4(11)
H9A N9 H9B 118.9(17)
C3 N10 H10A 120.2(10)
C3 N10 H10B 114.6(12)
H10A N10 H10B 124.2(16)
N1 C1 C2 107.16(10)
N1 C1 N4 124.77(11)
C2 C1 N4 128.07(10)
N3 C2 C1 108.86(10)
N3 C2 N7 122.09(10)
C1 C2 N7 129.05(10)
N9 C3 N10 119.94(11)
N9 C3 N8 120.59(11)
N10 C3 N8 119.46(11)

loop_
_geom_bond_atom_site_label_1
_geom_bond_atom_site_label_2
_geom_bond_distance
O1 N7 1.2362(13)
O2 N7 1.2350(13)
N1 C1 1.3349(16)
N1 N2 1.3687(14)
N2 N3 1.3179(15)
N3 C2 1.3545(15)
N4 N5 1.2522(15)
N4 C1 1.3984(15)
N5 N6 1.1224(15)
N7 C2 1.4067(15)
N8 C3 1.3281(16)
N8 H8A 0.862(19)
N8 H8B 0.88(2)
N9 C3 1.3269(15)
N9 H9A 0.833(18)
N9 H9B 0.840(18)
N10 C3 1.3273(15)
N10 H10A 0.885(16)
N10 H10B 0.863(18)
C1 C2 1.3877(16)

loop_
_geom_torsion_atom_site_label_1
_geom_torsion_atom_site_label_2
_geom_torsion_atom_site_label_3
_geom_torsion_atom_site_label_4
_geom_torsion
C1 N1 N2 N3 0.75(14)
N1 N2 N3 C2 -0.35(14)
C1 N4 N5 N6 -174.0(11)
N2 N1 C1 C2 -0.81(13)
N2 N1 C1 N4 179.34(12)
N5 N4 C1 N1 -6.21(18)
N5 N4 C1 C2 173.98(12)
N2 N3 C2 C1 -0.17(14)
N2 N3 C2 N7 179.27(11)
N1 C1 C2 N3 0.63(14)
N4 C1 C2 N3 -179.53(12)
N1 C1 C2 N7 -178.76(12)
N4 C1 C2 N7 1.1(2)
O2 N7 C2 N3 -4.53(18)
O1 N7 C2 N3 175.79(12)
O2 N7 C2 C1 174.78(13)
O1 N7 C2 C1 -4.90(19)
